data_4073088
loop_
_publ_author_name
'Oakley, Sarah H.'
'Coogan, Michael P.'
'Arthur, Richard J.'

_publ_section_title
;
 Synthesis of Bis(imino)aryl Iridium Pincer Complexes and Demonstration of
 Catalytic Hydrogen-Transfer Activity
;
_journal_issue 9
_journal_name_full Organometallics
_journal_page_first 2285
_journal_paper_doi 10.1021/om070059f
_journal_volume 26
_journal_year 2007
_chemical_formula_moiety C28H30Br2IrN3
_chemical_formula_sum 'C28 H30 Br2 Ir N3'
_chemical_formula_weight 760.57
_chemical_melting_point 234
_chemical_name_common MesNCNIrBr2
_chemical_name_systematic
; 
 1,3bismesitylcarbaldimino-2-phenyliridiumdibromide 
;
_space_group_IT_number 14
_symmetry_cell_setting monoclinic
_symmetry_space_group_name_Hall '-P 2yn'
_symmetry_space_group_name_H-M 'P 1 21/n 1'
_atom_sites_solution_hydrogens geom
_atom_sites_solution_primary direct
_atom_sites_solution_secondary difmap
_audit_creation_method SHELXL-97
_cell_angle_alpha 90.00
_cell_angle_beta 92.337(2)
_cell_angle_gamma 90.00
_cell_formula_units_Z 4
_cell_length_a 8.3368(2)
_cell_length_b 17.4467(5)
_cell_length_c 18.0171(6)
_cell_measurement_reflns_used 22320
_cell_measurement_temperature 173(2)
_cell_measurement_theta_max 27.48
_cell_measurement_theta_min 2.91
_cell_volume 2618.40(13)
_computing_structure_refinement 'SHELXL-97 (Sheldrick, 1997)'
_computing_structure_solution 'SHELXS-97 (Sheldrick, 1990)'
_diffrn_ambient_temperature 173(2)
_diffrn_measured_fraction_theta_full 0.997
_diffrn_measured_fraction_theta_max 0.997
_diffrn_measurement_device_type KappaCCD
_diffrn_measurement_method CCD
_diffrn_radiation_monochromator graphite
_diffrn_radiation_source 'fine-focus sealed tube'
_diffrn_radiation_type MoK\a
_diffrn_radiation_wavelength 0.71073
_diffrn_reflns_av_R_equivalents 0.1001
_diffrn_reflns_av_sigmaI/netI 0.0876
_diffrn_reflns_limit_h_max 10
_diffrn_reflns_limit_h_min -10
_diffrn_reflns_limit_k_max 22
_diffrn_reflns_limit_k_min -19
_diffrn_reflns_limit_l_max 23
_diffrn_reflns_limit_l_min -23
_diffrn_reflns_number 20659
_diffrn_reflns_theta_full 27.44
_diffrn_reflns_theta_max 27.44
_diffrn_reflns_theta_min 2.97
_exptl_absorpt_coefficient_mu 8.173
_exptl_absorpt_correction_T_max 0.2917
_exptl_absorpt_correction_T_min 0.2917
_exptl_absorpt_correction_type multi-scan
_exptl_absorpt_process_details 'Sortav (Blesing, 1995)'
_exptl_crystal_colour orange
_exptl_crystal_density_diffrn 1.929
_exptl_crystal_density_meas ?
_exptl_crystal_description block
_exptl_crystal_F_000 1464
_exptl_crystal_size_max 0.20
_exptl_crystal_size_mid 0.20
_exptl_crystal_size_min 0.20
_refine_diff_density_max 2.773
_refine_diff_density_min -3.041
_refine_diff_density_rms 0.265
_refine_ls_extinction_method none
_refine_ls_goodness_of_fit_ref 1.032
_refine_ls_hydrogen_treatment mixed
_refine_ls_matrix_type full
_refine_ls_number_parameters 316
_refine_ls_number_reflns 5971
_refine_ls_number_restraints 0
_refine_ls_restrained_S_all 1.032
_refine_ls_R_factor_all 0.0846
_refine_ls_R_factor_gt 0.0571
_refine_ls_shift/su_max 0.104
_refine_ls_shift/su_mean 0.004
_refine_ls_structure_factor_coef Fsqd
_refine_ls_weighting_details 'calc w=1/[\s^2^(Fo^2^)+(0.0691P)^2^+9.5319P] where P=(Fo^2^+2Fc^2^)/3'
_refine_ls_weighting_scheme calc
_refine_ls_wR_factor_gt 0.1310
_refine_ls_wR_factor_ref 0.1439
_reflns_number_gt 4458
_reflns_number_total 5971
_reflns_threshold_expression >2sigma(I)
_cod_data_source_file om070059fsi20070228_104410.cif
_cod_data_source_block C28H30Br2IrN3
_cod_depositor_comments
;
The following automatic conversions were performed:

'_exptl_absorpt_correction_type' value 'multiscan' changed to
'multi-scan' according to
/home/saulius/struct/CIF-dictionaries/cif_core.dic dictionary named
'cif_core.dic' version 2.4.1 from 2010-06-29.

Automatic conversion script
Id: cif_fix_values 1715 2011-07-08 13:25:40Z adriana 

The following automatic conversions were performed:

'_exptl_crystal_density_meas' value 'not measure' was changed to '?'
- the value is perceived as not measured.

Automatic conversion script
Id: cif_fix_values 3008 2015-01-20 13:52:24Z robertas 
;
_cod_original_sg_symbol_H-M P21/n
_cod_database_code 4073088

loop_
_symmetry_equiv_pos_as_xyz
'x, y, z'
'-x+1/2, y+1/2, -z+1/2'
'-x, -y, -z'
'x-1/2, -y-1/2, z-1/2'

loop_
_atom_site_label
_atom_site_type_symbol
_atom_site_fract_x
_atom_site_fract_y
_atom_site_fract_z
_atom_site_U_iso_or_equiv
_atom_site_adp_type
_atom_site_occupancy
_atom_site_symmetry_multiplicity
_atom_site_calc_flag
_atom_site_refinement_flags
Ir1 Ir 0.50903(4) 0.288053(18) 0.265780(17) 0.01904(12) Uani 1 1 d .
Br2 Br 0.70421(12) 0.38790(5) 0.30778(5) 0.0316(2) Uani 1 1 d .
Br3 Br 0.30972(12) 0.19200(6) 0.21706(5) 0.0330(2) Uani 1 1 d .
N1 N 0.6410(9) 0.2760(4) 0.1697(4) 0.0224(16) Uani 1 1 d .
N2 N 0.3427(9) 0.3807(4) 0.2477(4) 0.0225(16) Uani 1 1 d .
C3 C 0.7346(11) 0.2142(5) 0.1710(5) 0.0213(18) Uani 1 1 d .
H3 H 0.7969 0.2010 0.1299 0.026 Uiso 1 1 calc R
N4 N 0.4427(9) 0.2686(4) 0.3749(4) 0.0223(16) Uani 1 1 d .
C5 C 0.3482(11) 0.3153(5) 0.4235(5) 0.0237(19) Uani 1 1 d .
C6 C 0.6400(11) 0.1992(5) 0.2914(5) 0.0217(18) Uani 1 1 d .
C7 C 0.6624(11) 0.3275(5) 0.1087(4) 0.0237(19) Uani 1 1 d .
C9 C 0.5107(11) 0.2074(5) 0.4050(5) 0.0238(19) Uani 1 1 d .
H9 H 0.4909 0.1925 0.4545 0.029 Uiso 1 1 calc R
C10 C 0.6162(10) 0.1642(5) 0.3599(4) 0.0224(18) Uani 1 1 d .
C11 C 0.7374(11) 0.1679(5) 0.2378(5) 0.0244(19) Uani 1 1 d .
C14 C 0.8323(11) 0.4076(5) 0.0374(5) 0.027(2) Uani 1 1 d .
H14 H 0.9341 0.4307 0.0312 0.032 Uiso 1 1 calc R
C15 C 0.2518(12) 0.4267(6) 0.2587(4) 0.027(2) Uani 1 1 d .
C17 C 0.6926(11) 0.0939(5) 0.3741(5) 0.027(2) Uani 1 1 d .
H17 H 0.6774 0.0680 0.4196 0.033 Uiso 1 1 calc R
C20 C 0.8149(11) 0.3597(5) 0.0979(4) 0.0238(19) Uani 1 1 d .
C1 C 0.4253(12) 0.3606(5) 0.4782(5) 0.028(2) Uani 1 1 d .
C2 C 0.8115(12) 0.0984(5) 0.2535(6) 0.036(2) Uani 1 1 d .
H2 H 0.8770 0.0753 0.2178 0.043 Uiso 1 1 calc R
C18 C 0.7104(12) 0.4239(5) -0.0146(5) 0.028(2) Uani 1 1 d .
C4 C 0.0926(12) 0.3566(6) 0.4650(5) 0.031(2) Uani 1 1 d .
H4 H -0.0213 0.3548 0.4609 0.037 Uiso 1 1 calc R
C19 C 0.1653(12) 0.4031(6) 0.5199(5) 0.031(2) Uani 1 1 d .
C21 C 0.1800(11) 0.3126(5) 0.4161(5) 0.0233(19) Uani 1 1 d .
C22 C 0.5329(11) 0.3417(5) 0.0584(4) 0.0241(19) Uani 1 1 d .
C8 C 0.7905(11) 0.0621(5) 0.3218(5) 0.028(2) Uani 1 1 d .
H8 H 0.8439 0.0150 0.3324 0.034 Uiso 1 1 calc R
C23 C 0.3325(12) 0.4043(5) 0.5249(5) 0.029(2) Uani 1 1 d .
H23 H 0.3849 0.4359 0.5614 0.035 Uiso 1 1 calc R
C24 C 0.3719(12) 0.3060(6) 0.0646(5) 0.031(2) Uani 1 1 d .
H24A H 0.3827 0.2501 0.0646 0.047 Uiso 1 1 calc R
H24B H 0.3020 0.3219 0.0223 0.047 Uiso 1 1 calc R
H24C H 0.3249 0.3226 0.1109 0.047 Uiso 1 1 calc R
C25 C 0.6046(12) 0.3606(6) 0.4931(5) 0.037(2) Uani 1 1 d .
H25A H 0.6576 0.3396 0.4500 0.055 Uiso 1 1 calc R
H25B H 0.6312 0.3291 0.5369 0.055 Uiso 1 1 calc R
H25C H 0.6416 0.4133 0.5022 0.055 Uiso 1 1 calc R
C12 C 0.5622(11) 0.3909(6) -0.0016(5) 0.029(2) Uani 1 1 d .
H12 H 0.4750 0.4023 -0.0354 0.035 Uiso 1 1 calc R
C13 C 0.0942(12) 0.2624(6) 0.3602(5) 0.033(2) Uani 1 1 d .
H13A H -0.0218 0.2655 0.3667 0.049 Uiso 1 1 calc R
H13B H 0.1298 0.2092 0.3672 0.049 Uiso 1 1 calc R
H13C H 0.1182 0.2794 0.3100 0.049 Uiso 1 1 calc R
C26 C 0.7344(12) 0.4741(6) -0.0816(5) 0.038(2) Uani 1 1 d .
H26A H 0.7159 0.4439 -0.1270 0.057 Uiso 1 1 calc R
H26B H 0.8443 0.4941 -0.0798 0.057 Uiso 1 1 calc R
H26C H 0.6583 0.5170 -0.0814 0.057 Uiso 1 1 calc R
C27 C 0.9597(11) 0.3435(6) 0.1484(5) 0.032(2) Uani 1 1 d .
H27A H 1.0118 0.2963 0.1324 0.048 Uiso 1 1 calc R
H27B H 0.9259 0.3373 0.1995 0.048 Uiso 1 1 calc R
H27C H 1.0355 0.3863 0.1461 0.048 Uiso 1 1 calc R
C16 C 0.1280(13) 0.4851(6) 0.2778(6) 0.044(3) Uani 1 1 d .
H16A H 0.0326 0.4788 0.2448 0.066 Uiso 1 1 calc R
H16B H 0.1721 0.5367 0.2717 0.066 Uiso 1 1 calc R
H16C H 0.0985 0.4779 0.3295 0.066 Uiso 1 1 calc R
C28 C 0.0684(13) 0.4454(6) 0.5741(5) 0.038(3) Uani 1 1 d .
H28A H 0.0664 0.4164 0.6206 0.056 Uiso 1 1 calc R
H28B H -0.0415 0.4519 0.5536 0.056 Uiso 1 1 calc R
H28C H 0.1165 0.4959 0.5838 0.056 Uiso 1 1 calc R

loop_
_atom_site_aniso_label
_atom_site_aniso_U_11
_atom_site_aniso_U_22
_atom_site_aniso_U_33
_atom_site_aniso_U_23
_atom_site_aniso_U_13
_atom_site_aniso_U_12
Ir1 0.01757(19) 0.0200(2) 0.01943(17) 0.00094(13) -0.00083(12) 0.00157(13)
Br2 0.0290(5) 0.0337(5) 0.0319(4) -0.0013(4) -0.0014(4) -0.0045(4)
Br3 0.0315(6) 0.0336(5) 0.0335(5) -0.0011(4) -0.0014(4) -0.0034(4)
N1 0.018(4) 0.029(4) 0.021(3) 0.000(3) 0.003(3) -0.004(3)
N2 0.023(4) 0.021(4) 0.024(3) -0.005(3) 0.002(3) 0.000(3)
C3 0.020(5) 0.020(4) 0.023(4) -0.003(4) 0.001(3) 0.003(4)
N4 0.022(4) 0.023(4) 0.021(3) 0.001(3) -0.003(3) -0.006(3)
C5 0.025(5) 0.024(5) 0.023(4) 0.008(4) 0.012(4) 0.006(4)
C6 0.024(5) 0.019(4) 0.022(4) -0.005(3) 0.002(4) -0.001(3)
C7 0.025(5) 0.026(5) 0.019(4) -0.003(4) -0.001(4) -0.005(4)
C9 0.029(5) 0.023(5) 0.019(4) 0.005(4) 0.004(4) -0.003(4)
C10 0.019(5) 0.024(5) 0.023(4) -0.002(4) -0.005(3) 0.000(4)
C11 0.021(5) 0.028(5) 0.024(4) -0.003(4) -0.005(4) 0.000(4)
C14 0.023(5) 0.028(5) 0.030(4) -0.009(4) 0.004(4) 0.002(4)
C15 0.027(5) 0.036(6) 0.018(4) 0.000(4) 0.004(4) -0.001(4)
C17 0.028(5) 0.031(5) 0.022(4) -0.001(4) -0.007(4) 0.001(4)
C20 0.025(5) 0.025(5) 0.022(4) -0.008(4) 0.001(4) 0.007(4)
C1 0.032(6) 0.026(5) 0.025(4) 0.005(4) 0.002(4) -0.006(4)
C2 0.033(6) 0.030(5) 0.044(5) -0.009(5) 0.007(5) 0.006(4)
C18 0.029(5) 0.033(5) 0.022(4) -0.003(4) -0.003(4) 0.005(4)
C4 0.026(5) 0.043(6) 0.026(4) 0.009(4) 0.008(4) 0.010(4)
C19 0.032(6) 0.036(6) 0.025(4) 0.006(4) 0.008(4) 0.017(4)
C21 0.024(5) 0.023(4) 0.023(4) 0.006(4) -0.008(4) 0.001(4)
C22 0.021(5) 0.030(5) 0.020(4) -0.003(4) -0.007(4) -0.003(4)
C8 0.022(5) 0.027(5) 0.034(5) 0.004(4) -0.020(4) 0.002(4)
C23 0.041(6) 0.030(5) 0.017(4) 0.006(4) 0.004(4) 0.004(4)
C24 0.031(6) 0.044(6) 0.018(4) 0.006(4) -0.006(4) -0.005(4)
C25 0.028(6) 0.054(7) 0.029(5) -0.001(5) 0.000(4) 0.000(5)
C12 0.019(5) 0.044(6) 0.023(4) 0.001(4) -0.002(4) 0.002(4)
C13 0.027(6) 0.038(6) 0.035(5) 0.000(5) 0.005(4) 0.006(4)
C26 0.027(6) 0.044(6) 0.044(6) 0.009(5) 0.001(5) -0.003(5)
C27 0.017(5) 0.045(6) 0.034(5) 0.001(4) -0.003(4) -0.008(4)
C16 0.032(6) 0.043(6) 0.057(7) -0.003(5) 0.012(5) 0.011(5)
C28 0.043(7) 0.043(6) 0.027(4) 0.007(4) 0.005(4) 0.019(5)

loop_
_atom_type_symbol
_atom_type_description
_atom_type_scat_dispersion_real
_atom_type_scat_dispersion_imag
_atom_type_scat_source
C C 0.0033 0.0016 'International Tables Vol C Tables 4.2.6.8 and 6.1.1.4'
H H 0.0000 0.0000 'International Tables Vol C Tables 4.2.6.8 and 6.1.1.4'
Br Br -0.2901 2.4595 'International Tables Vol C Tables 4.2.6.8 and 6.1.1.4'
Ir Ir -1.4442 7.9887 'International Tables Vol C Tables 4.2.6.8 and 6.1.1.4'
N N 0.0061 0.0033 'International Tables Vol C Tables 4.2.6.8 and 6.1.1.4'

loop_
_geom_angle_atom_site_label_1
_geom_angle_atom_site_label_2
_geom_angle_atom_site_label_3
_geom_angle
C6 Ir1 N4 79.3(3)
C6 Ir1 N1 78.9(3)
N4 Ir1 N1 157.9(3)
C6 Ir1 N2 172.5(3)
N4 Ir1 N2 94.1(3)
N1 Ir1 N2 107.9(3)
C6 Ir1 Br2 97.6(3)
N4 Ir1 Br2 91.27(19)
N1 Ir1 Br2 87.86(19)
N2 Ir1 Br2 85.93(19)
C6 Ir1 Br3 84.7(3)
N4 Ir1 Br3 91.39(19)
N1 Ir1 Br3 90.37(19)
N2 Ir1 Br3 92.05(19)
Br2 Ir1 Br3 176.77(3)
C3 N1 C7 115.4(7)
C3 N1 Ir1 113.2(6)
C7 N1 Ir1 130.8(6)
C15 N2 Ir1 160.9(7)
N1 C3 C11 117.2(8)
C9 N4 C5 116.3(7)
C9 N4 Ir1 113.1(6)
C5 N4 Ir1 130.3(5)
C1 C5 C21 120.9(8)
C1 C5 N4 119.8(8)
C21 C5 N4 119.3(8)
C10 C6 C11 123.1(8)
C10 C6 Ir1 117.4(6)
C11 C6 Ir1 119.0(6)
C22 C7 C20 121.0(8)
C22 C7 N1 119.2(8)
C20 C7 N1 119.7(8)
N4 C9 C10 117.3(7)
C6 C10 C17 117.6(8)
C6 C10 C9 112.4(7)
C17 C10 C9 129.9(8)
C2 C11 C6 117.9(8)
C2 C11 C3 130.5(8)
C6 C11 C3 111.4(8)
C18 C14 C20 124.0(9)
N2 C15 C16 176.3(10)
C8 C17 C10 120.2(8)
C14 C20 C7 118.2(8)
C14 C20 C27 118.7(8)
C7 C20 C27 123.1(8)
C23 C1 C5 119.0(9)
C23 C1 C25 117.5(8)
C5 C1 C25 123.4(8)
C11 C2 C8 120.3(9)
C14 C18 C12 115.7(8)
C14 C18 C26 122.9(9)
C12 C18 C26 121.4(8)
C21 C4 C19 122.9(9)
C23 C19 C4 117.3(8)
C23 C19 C28 121.2(9)
C4 C19 C28 121.4(9)
C4 C21 C5 117.8(8)
C4 C21 C13 120.0(8)
C5 C21 C13 122.1(8)
C7 C22 C12 116.8(8)
C7 C22 C24 123.4(8)
C12 C22 C24 119.8(8)
C17 C8 C2 120.9(8)
C19 C23 C1 122.0(9)
C18 C12 C22 124.3(8)

loop_
_geom_bond_atom_site_label_1
_geom_bond_atom_site_label_2
_geom_bond_distance
Ir1 C6 1.941(9)
Ir1 N4 2.092(7)
Ir1 N1 2.099(7)
Ir1 N2 2.146(7)
Ir1 Br2 2.4808(10)
Ir1 Br3 2.4942(10)
N1 C3 1.331(11)
N1 C7 1.437(11)
N2 C15 1.127(11)
C3 C11 1.448(12)
N4 C9 1.315(11)
N4 C5 1.451(11)
C5 C1 1.399(13)
C5 C21 1.404(12)
C6 C10 1.398(12)
C6 C11 1.399(12)
C7 C22 1.404(12)
C7 C20 1.410(12)
C9 C10 1.435(12)
C10 C17 1.400(12)
C11 C2 1.384(13)
C14 C18 1.383(12)
C14 C20 1.387(12)
C15 C16 1.500(13)
C17 C8 1.387(13)
C20 C27 1.509(12)
C1 C23 1.394(13)
C1 C25 1.508(13)
C2 C8 1.402(13)
C18 C12 1.392(13)
C18 C26 1.511(12)
C4 C21 1.395(12)
C4 C19 1.398(14)
C19 C23 1.394(13)
C19 C28 1.488(12)
C21 C13 1.496(13)
C22 C12 1.410(12)
C22 C24 1.488(13)

loop_
_geom_torsion_atom_site_label_1
_geom_torsion_atom_site_label_2
_geom_torsion_atom_site_label_3
_geom_torsion_atom_site_label_4
_geom_torsion
C6 Ir1 N1 C3 4.5(6)
N4 Ir1 N1 C3 14.5(11)
N2 Ir1 N1 C3 -172.3(6)
Br2 Ir1 N1 C3 102.7(6)
Br3 Ir1 N1 C3 -80.0(6)
C6 Ir1 N1 C7 -166.3(8)
N4 Ir1 N1 C7 -156.2(7)
N2 Ir1 N1 C7 16.9(8)
Br2 Ir1 N1 C7 -68.1(7)
Br3 Ir1 N1 C7 109.2(7)
C6 Ir1 N2 C15 37(4)
N4 Ir1 N2 C15 10(2)
N1 Ir1 N2 C15 -168(2)
Br2 Ir1 N2 C15 -81(2)
Br3 Ir1 N2 C15 101(2)
C7 N1 C3 C11 169.5(7)
Ir1 N1 C3 C11 -2.8(10)
C6 Ir1 N4 C9 -3.1(6)
N1 Ir1 N4 C9 -13.2(11)
N2 Ir1 N4 C9 173.4(6)
Br2 Ir1 N4 C9 -100.6(6)
Br3 Ir1 N4 C9 81.2(6)
C6 Ir1 N4 C5 170.2(8)
N1 Ir1 N4 C5 160.2(7)
N2 Ir1 N4 C5 -13.3(8)
Br2 Ir1 N4 C5 72.7(7)
Br3 Ir1 N4 C5 -105.4(7)
C9 N4 C5 C1 72.9(10)
Ir1 N4 C5 C1 -100.2(9)
C9 N4 C5 C21 -105.4(9)
Ir1 N4 C5 C21 81.4(9)
N4 Ir1 C6 C10 6.1(6)
N1 Ir1 C6 C10 -177.7(7)
N2 Ir1 C6 C10 -22(3)
Br2 Ir1 C6 C10 96.0(7)
Br3 Ir1 C6 C10 -86.3(7)
N4 Ir1 C6 C11 178.3(7)
N1 Ir1 C6 C11 -5.6(7)
N2 Ir1 C6 C11 150(2)
Br2 Ir1 C6 C11 -91.9(7)
Br3 Ir1 C6 C11 85.8(7)
C3 N1 C7 C22 118.8(9)
Ir1 N1 C7 C22 -70.6(10)
C3 N1 C7 C20 -57.7(11)
Ir1 N1 C7 C20 112.9(8)
C5 N4 C9 C10 -174.7(8)
Ir1 N4 C9 C10 -0.3(10)
C11 C6 C10 C17 -0.9(13)
Ir1 C6 C10 C17 170.9(6)
C11 C6 C10 C9 -179.8(8)
Ir1 C6 C10 C9 -8.0(10)
N4 C9 C10 C6 5.2(12)
N4 C9 C10 C17 -173.5(9)
C10 C6 C11 C2 0.9(14)
Ir1 C6 C11 C2 -170.8(7)
C10 C6 C11 C3 177.3(8)
Ir1 C6 C11 C3 5.7(10)
N1 C3 C11 C2 174.4(9)
N1 C3 C11 C6 -1.5(11)
Ir1 N2 C15 C16 -23(18)
C6 C10 C17 C8 1.2(13)
C9 C10 C17 C8 179.9(9)
C18 C14 C20 C7 -2.3(13)
C18 C14 C20 C27 176.9(8)
C22 C7 C20 C14 1.9(13)
N1 C7 C20 C14 178.4(7)
C22 C7 C20 C27 -177.2(8)
N1 C7 C20 C27 -0.8(13)
C21 C5 C1 C23 -0.9(12)
N4 C5 C1 C23 -179.3(7)
C21 C5 C1 C25 174.6(8)
N4 C5 C1 C25 -3.7(12)
C6 C11 C2 C8 -1.1(14)
C3 C11 C2 C8 -176.8(9)
C20 C14 C18 C12 2.3(13)
C20 C14 C18 C26 -177.8(8)
C21 C4 C19 C23 -0.3(13)
C21 C4 C19 C28 -176.1(8)
C19 C4 C21 C5 0.7(13)
C19 C4 C21 C13 178.2(9)
C1 C5 C21 C4 0.0(12)
N4 C5 C21 C4 178.3(7)
C1 C5 C21 C13 -177.6(8)
N4 C5 C21 C13 0.8(12)
C20 C7 C22 C12 -1.7(13)
N1 C7 C22 C12 -178.1(8)
C20 C7 C22 C24 176.5(8)
N1 C7 C22 C24 0.1(13)
C10 C17 C8 C2 -1.5(14)
C11 C2 C8 C17 1.5(14)
C4 C19 C23 C1 -0.7(13)
C28 C19 C23 C1 175.1(8)
C5 C1 C23 C19 1.3(13)
C25 C1 C23 C19 -174.5(8)
C14 C18 C12 C22 -2.0(14)
C26 C18 C12 C22 178.0(9)
C7 C22 C12 C18 1.8(14)
C24 C22 C12 C18 -176.5(9)
